data_1517200
loop_
_publ_author_name
'Xu, Jianwei'
'Lai, Yee-Hing'

_publ_section_title
;
 Synthesis, Complexation, and Supramolecular Assembly of
 21,30-Dithia-17,25-dimethyl-1,4,7,10,13-
 pentaoxa[13.3.3](1,2,6)cyclophane&#x2020;
;
_journal_issue 19
_journal_name_full 'Organic Letters'
_journal_page_first 3211
_journal_paper_doi 10.1021/ol026374+
_journal_volume 4
_journal_year 2002
_chemical_formula_sum 'C27 H38 Cl Na O10 S2'
_chemical_formula_weight 645.13
_chemical_name_systematic
; 
 ? 
;
_space_group_IT_number 14
_symmetry_cell_setting monoclinic
_symmetry_space_group_name_Hall '-P 2ybc'
_symmetry_space_group_name_H-M 'P 1 21/c 1'
_atom_sites_solution_hydrogens geom
_atom_sites_solution_primary direct
_atom_sites_solution_secondary difmap
_audit_creation_method SHELXL-97
_cell_angle_alpha 90.00
_cell_angle_beta 90.8830(10)
_cell_angle_gamma 90.00
_cell_formula_units_Z 4
_cell_length_a 20.1965(6)
_cell_length_b 9.2913(3)
_cell_length_c 16.3782(5)
_cell_measurement_reflns_used 7605
_cell_measurement_temperature 293(2)
_cell_measurement_theta_max 29.25
_cell_measurement_theta_min 2.02
_cell_volume 3073.03(16)
_computing_cell_refinement 'Siemens XSCANS'
_computing_data_collection 'Siemens XSCANS'
_computing_data_reduction 'Siemens SHELXTL'
_computing_molecular_graphics 'Siemens SHELXTL'
_computing_publication_material 'Siemens SHELXTL'
_computing_structure_refinement 'SHELXL-97 (Sheldrick, 1997)'
_computing_structure_solution 'SHELXS-97 (Sheldrick, 1990)'
_diffrn_ambient_temperature 293(2)
_diffrn_measured_fraction_theta_full 0.891
_diffrn_measured_fraction_theta_max 0.891
_diffrn_measurement_method '\w scans'
_diffrn_radiation_monochromator graphite
_diffrn_radiation_source 'fine-focus sealed tube'
_diffrn_radiation_type MoK\a
_diffrn_radiation_wavelength 0.71073
_diffrn_reflns_av_R_equivalents 0.0334
_diffrn_reflns_av_sigmaI/netI 0.0498
_diffrn_reflns_limit_h_max 27
_diffrn_reflns_limit_h_min -23
_diffrn_reflns_limit_k_max 12
_diffrn_reflns_limit_k_min -12
_diffrn_reflns_limit_l_max 21
_diffrn_reflns_limit_l_min -22
_diffrn_reflns_number 18621
_diffrn_reflns_theta_full 29.25
_diffrn_reflns_theta_max 29.25
_diffrn_reflns_theta_min 2.02
_exptl_absorpt_coefficient_mu 0.328
_exptl_absorpt_correction_T_max 0.9624
_exptl_absorpt_correction_T_min 0.6320
_exptl_absorpt_correction_type 'sadabs (Sheldrick, 1996)'
_exptl_crystal_colour colorless
_exptl_crystal_density_diffrn 1.394
_exptl_crystal_density_meas ?
_exptl_crystal_density_method 'not measured'
_exptl_crystal_description 'rectangular blocks, cut'
_exptl_crystal_F_000 1360
_exptl_crystal_size_max 0.33
_exptl_crystal_size_mid 0.20
_exptl_crystal_size_min 0.10
_refine_diff_density_max 0.389
_refine_diff_density_min -0.337
_refine_diff_density_rms 0.056
_refine_ls_extinction_coef 0.0017(5)
_refine_ls_extinction_expression Fc^*^=kFc[1+0.001xFc^2^\l^3^/sin(2\q)]^-1/4^
_refine_ls_extinction_method SHELXL
_refine_ls_goodness_of_fit_ref 1.068
_refine_ls_hydrogen_treatment mixed
_refine_ls_matrix_type full
_refine_ls_number_parameters 366
_refine_ls_number_reflns 7457
_refine_ls_number_restraints 0
_refine_ls_restrained_S_all 1.068
_refine_ls_R_factor_all 0.1037
_refine_ls_R_factor_gt 0.0639
_refine_ls_shift/su_max 0.000
_refine_ls_shift/su_mean 0.000
_refine_ls_structure_factor_coef Fsqd
_refine_ls_weighting_details 'calc w=1/[\s^2^(Fo^2^)+(0.0657P)^2^+2.0125P] where P=(Fo^2^+2Fc^2^)/3'
_refine_ls_weighting_scheme calc
_refine_ls_wR_factor_gt 0.1482
_refine_ls_wR_factor_ref 0.1652
_reflns_number_gt 4899
_reflns_number_total 7457
_reflns_threshold_expression >2sigma(I)
_cod_data_source_file ol026374%2B_s2.cif
_cod_data_source_block lai13
_cod_depositor_comments
;
The following automatic conversions were performed:

'_symmetry_cell_setting' value 'Monoclinic' changed to 'monoclinic'
according to
/usr/data/users/saulius/automatic-downloads/retrospective/ACS/lib/dictionaries/cif_core.dic
dictionary named 'cif_core.dic' version 2.4.2 from 2011-04-26.

Automatic conversion script
Id: cif_fix_values 2281 2013-09-26 08:29:07Z andrius 

The following automatic conversions were performed:

'_exptl_crystal_density_meas' value 'not measured' was changed to '?'
- the value is perceived as not measured.

Automatic conversion script
Id: cif_fix_values 3008 2015-01-20 13:52:24Z robertas 
;
_cod_original_sg_symbol_H-M P2(1)/c
_cod_database_code 1517200

loop_
_symmetry_equiv_pos_as_xyz
'x, y, z'
'-x, y+1/2, -z+1/2'
'-x, -y, -z'
'x, -y-1/2, z-1/2'

loop_
_atom_site_label
_atom_site_type_symbol
_atom_site_fract_x
_atom_site_fract_y
_atom_site_fract_z
_atom_site_U_iso_or_equiv
_atom_site_adp_type
_atom_site_occupancy
_atom_site_symmetry_multiplicity
_atom_site_calc_flag
_atom_site_refinement_flags
Na1 Na 0.33312(6) 0.12043(14) 0.30438(7) 0.0490(3) Uani 1 1 d .
S1 S 0.14765(5) -0.14995(8) 0.46777(6) 0.0556(2) Uani 1 1 d .
S2 S 0.17764(4) 0.53327(8) 0.29617(5) 0.0514(2) Uani 1 1 d .
O1 O 0.28329(9) 0.2158(2) 0.42966(12) 0.0430(5) Uani 1 1 d .
O2 O 0.41807(10) 0.2223(3) 0.39260(13) 0.0517(5) Uani 1 1 d .
O3 O 0.44417(10) 0.0679(3) 0.25443(13) 0.0521(6) Uani 1 1 d .
O4 O 0.32804(10) 0.0284(2) 0.16666(13) 0.0465(5) Uani 1 1 d .
O5 O 0.21576(9) 0.0703(2) 0.26231(12) 0.0447(5) Uani 1 1 d .
C1 C 0.03430(16) 0.3488(4) 0.5682(2) 0.0557(8) Uani 1 1 d .
H1A H 0.0185 0.2648 0.5959 0.084 Uiso 1 1 calc R
H1B H 0.0017 0.3801 0.5288 0.084 Uiso 1 1 calc R
H1C H 0.0423 0.4242 0.6072 0.084 Uiso 1 1 calc R
C2 C 0.09755(14) 0.3133(3) 0.52548(18) 0.0404(6) Uani 1 1 d .
C3 C 0.12346(15) 0.1739(3) 0.52967(19) 0.0432(7) Uani 1 1 d .
H3 H 0.0995 0.1028 0.5561 0.052 Uiso 1 1 calc R
C4 C 0.18345(14) 0.1385(3) 0.49588(18) 0.0406(7) Uani 1 1 d .
C5 C 0.21902(14) 0.2462(3) 0.45693(17) 0.0395(6) Uani 1 1 d .
C6 C 0.19171(14) 0.3820(3) 0.44363(18) 0.0397(6) Uani 1 1 d .
C7 C 0.13152(15) 0.4136(3) 0.48069(17) 0.0412(7) Uani 1 1 d .
H7 H 0.1138 0.5055 0.4749 0.049 Uiso 1 1 calc R
C8 C -0.04755(16) 0.2247(5) 0.3434(2) 0.0660(10) Uani 1 1 d .
H8A H -0.0691 0.1432 0.3673 0.099 Uiso 1 1 calc R
H8B H -0.0700 0.2502 0.2933 0.099 Uiso 1 1 calc R
H8C H -0.0488 0.3045 0.3805 0.099 Uiso 1 1 calc R
C9 C 0.02336(15) 0.1871(4) 0.32599(18) 0.0463(7) Uani 1 1 d .
C10 C 0.04892(16) 0.0527(3) 0.3468(2) 0.0487(8) Uani 1 1 d .
H10 H 0.0218 -0.0133 0.3728 0.058 Uiso 1 1 calc R
C11 C 0.11393(16) 0.0144(3) 0.32971(19) 0.0449(7) Uani 1 1 d .
C12 C 0.15273(14) 0.1130(3) 0.28841(17) 0.0398(7) Uani 1 1 d .
C13 C 0.13078(14) 0.2526(3) 0.27339(17) 0.0398(6) Uani 1 1 d .
C14 C 0.06572(15) 0.2857(3) 0.29129(18) 0.0445(7) Uani 1 1 d .
H14 H 0.0500 0.3776 0.2795 0.053 Uiso 1 1 calc R
C15 C 0.20835(17) -0.0161(3) 0.4991(2) 0.0554(8) Uani 1 1 d .
H15A H 0.2229 -0.0372 0.5545 0.066 Uiso 1 1 calc R
H15B H 0.2466 -0.0243 0.4643 0.066 Uiso 1 1 calc R
C16 C 0.14198(19) -0.1279(3) 0.3582(2) 0.0571(9) Uani 1 1 d .
H16A H 0.1859 -0.1389 0.3359 0.069 Uiso 1 1 calc R
H16B H 0.1146 -0.2045 0.3359 0.069 Uiso 1 1 calc R
C17 C 0.22428(16) 0.4900(3) 0.3886(2) 0.0480(7) Uani 1 1 d .
H17A H 0.2673 0.4529 0.3734 0.058 Uiso 1 1 calc R
H17B H 0.2317 0.5781 0.4192 0.058 Uiso 1 1 calc R
C18 C 0.17757(17) 0.3651(3) 0.24043(19) 0.0494(8) Uani 1 1 d .
H18A H 0.1656 0.3843 0.1839 0.059 Uiso 1 1 calc R
H18B H 0.2221 0.3261 0.2414 0.059 Uiso 1 1 calc R
C19 C 0.33314(16) 0.2780(4) 0.4841(2) 0.0561(9) Uani 1 1 d .
H19A H 0.3189 0.2703 0.5402 0.067 Uiso 1 1 calc R
H19B H 0.3389 0.3792 0.4714 0.067 Uiso 1 1 calc R
C20 C 0.39700(16) 0.2005(5) 0.4740(2) 0.0586(9) Uani 1 1 d .
H20A H 0.4299 0.2374 0.5123 0.070 Uiso 1 1 calc R
H20B H 0.3911 0.0985 0.4844 0.070 Uiso 1 1 calc R
C21 C 0.48255(15) 0.1637(4) 0.3778(2) 0.0551(8) Uani 1 1 d .
H21A H 0.4856 0.0662 0.3987 0.066 Uiso 1 1 calc R
H21B H 0.5164 0.2216 0.4047 0.066 Uiso 1 1 calc R
C22 C 0.49200(16) 0.1646(4) 0.2880(2) 0.0588(9) Uani 1 1 d .
H22A H 0.4853 0.2607 0.2663 0.071 Uiso 1 1 calc R
H22B H 0.5364 0.1332 0.2750 0.071 Uiso 1 1 calc R
C23 C 0.44466(16) 0.0571(4) 0.1682(2) 0.0575(9) Uani 1 1 d .
H23A H 0.4864 0.0172 0.1503 0.069 Uiso 1 1 calc R
H23B H 0.4388 0.1512 0.1436 0.069 Uiso 1 1 calc R
C24 C 0.38870(16) -0.0398(4) 0.1445(2) 0.0564(9) Uani 1 1 d .
H24A H 0.3890 -0.0574 0.0861 0.068 Uiso 1 1 calc R
H24B H 0.3931 -0.1315 0.1724 0.068 Uiso 1 1 calc R
C25 C 0.27271(16) -0.0646(4) 0.1596(2) 0.0544(8) Uani 1 1 d .
H25A H 0.2777 -0.1447 0.1972 0.065 Uiso 1 1 calc R
H25B H 0.2694 -0.1027 0.1045 0.065 Uiso 1 1 calc R
C26 C 0.21165(16) 0.0190(4) 0.17905(19) 0.0522(8) Uani 1 1 d .
H26A H 0.2072 0.1000 0.1420 0.063 Uiso 1 1 calc R
H26B H 0.1729 -0.0418 0.1721 0.063 Uiso 1 1 calc R
O6 O 0.35130(13) 0.3739(3) 0.25131(16) 0.0719(7) Uani 1 1 d .
H6 H 0.3712 0.4291 0.2922 0.086 Uiso 1 1 calc R
C27 C 0.3417(2) 0.4592(5) 0.1816(3) 0.0898(14) Uiso 1 1 d .
H27A H 0.3578 0.5547 0.1922 0.135 Uiso 1 1 calc R
H27B H 0.2953 0.4632 0.1680 0.135 Uiso 1 1 calc R
H27C H 0.3654 0.4182 0.1368 0.135 Uiso 1 1 calc R
Cl1 Cl 0.37498(4) -0.23769(9) 0.40240(5) 0.0537(2) Uani 1 1 d .
O7 O 0.34005(16) -0.1273(4) 0.3611(2) 0.1002(11) Uani 1 1 d .
O8 O 0.3397(2) -0.2702(5) 0.4734(2) 0.1194(13) Uani 1 1 d .
O9 O 0.44089(16) -0.1929(4) 0.4174(2) 0.1075(12) Uani 1 1 d .
O10 O 0.37642(19) -0.3623(4) 0.3543(3) 0.1384(17) Uani 1 1 d .

loop_
_atom_site_aniso_label
_atom_site_aniso_U_11
_atom_site_aniso_U_22
_atom_site_aniso_U_33
_atom_site_aniso_U_23
_atom_site_aniso_U_13
_atom_site_aniso_U_12
Na1 0.0407(6) 0.0646(8) 0.0416(7) -0.0075(6) -0.0009(5) 0.0008(6)
S1 0.0679(6) 0.0329(4) 0.0665(6) 0.0064(4) 0.0119(4) -0.0003(4)
S2 0.0625(5) 0.0337(4) 0.0580(5) 0.0070(3) -0.0018(4) 0.0025(4)
O1 0.0352(10) 0.0505(12) 0.0431(11) -0.0134(9) -0.0029(8) 0.0032(9)
O2 0.0398(11) 0.0648(14) 0.0504(13) -0.0027(11) -0.0016(9) 0.0031(10)
O3 0.0456(12) 0.0649(14) 0.0460(13) 0.0002(11) 0.0021(9) -0.0071(11)
O4 0.0411(11) 0.0513(12) 0.0471(12) -0.0082(10) 0.0006(9) 0.0080(10)
O5 0.0386(11) 0.0510(12) 0.0442(12) -0.0116(9) -0.0051(9) 0.0044(9)
C1 0.0503(19) 0.059(2) 0.058(2) 0.0056(16) 0.0109(15) 0.0104(16)
C2 0.0380(15) 0.0428(16) 0.0401(16) -0.0024(12) -0.0063(12) 0.0038(13)
C3 0.0442(17) 0.0385(15) 0.0468(17) 0.0017(13) -0.0002(13) -0.0019(13)
C4 0.0448(16) 0.0360(14) 0.0409(16) -0.0059(12) -0.0053(13) 0.0040(13)
C5 0.0379(15) 0.0444(16) 0.0362(15) -0.0103(12) -0.0024(12) 0.0038(13)
C6 0.0382(15) 0.0383(15) 0.0426(16) -0.0061(12) -0.0043(12) -0.0030(12)
C7 0.0461(16) 0.0349(14) 0.0425(16) -0.0054(12) -0.0028(13) 0.0053(13)
C8 0.0441(19) 0.081(3) 0.073(2) -0.008(2) -0.0010(17) 0.0018(18)
C9 0.0397(16) 0.0563(19) 0.0428(17) -0.0115(14) -0.0063(13) -0.0002(14)
C10 0.0479(18) 0.0466(18) 0.0516(19) -0.0098(14) 0.0021(14) -0.0105(14)
C11 0.0515(18) 0.0357(15) 0.0476(17) -0.0100(13) -0.0002(14) -0.0033(13)
C12 0.0367(15) 0.0431(16) 0.0393(16) -0.0082(12) -0.0070(12) 0.0020(12)
C13 0.0438(16) 0.0402(15) 0.0353(15) -0.0051(12) -0.0054(12) -0.0029(13)
C14 0.0454(17) 0.0445(17) 0.0435(17) -0.0032(13) -0.0079(13) 0.0046(14)
C15 0.056(2) 0.0416(17) 0.069(2) 0.0037(16) -0.0047(16) 0.0095(15)
C16 0.070(2) 0.0357(16) 0.066(2) -0.0080(15) 0.0092(18) 0.0034(16)
C17 0.0457(17) 0.0445(17) 0.0539(19) -0.0017(14) 0.0023(14) -0.0040(14)
C18 0.0579(19) 0.0468(17) 0.0433(17) -0.0003(14) 0.0013(14) -0.0019(15)
C19 0.0470(18) 0.076(2) 0.0451(18) -0.0195(17) -0.0081(14) 0.0046(17)
C20 0.0477(18) 0.085(3) 0.0432(18) -0.0147(17) -0.0049(14) 0.0053(18)
C21 0.0365(17) 0.071(2) 0.058(2) -0.0038(17) -0.0017(14) -0.0041(16)
C22 0.0361(17) 0.077(2) 0.063(2) 0.0005(18) 0.0019(15) -0.0097(16)
C23 0.0467(18) 0.080(3) 0.0455(19) -0.0005(17) 0.0095(14) 0.0072(17)
C24 0.0472(18) 0.071(2) 0.0511(19) -0.0113(17) 0.0026(15) 0.0129(17)
C25 0.0525(19) 0.058(2) 0.053(2) -0.0178(16) 0.0020(15) 0.0009(16)
C26 0.0467(17) 0.067(2) 0.0428(17) -0.0170(15) -0.0062(14) 0.0030(16)
O6 0.0752(17) 0.0755(18) 0.0649(17) -0.0025(14) -0.0089(13) -0.0011(14)
Cl1 0.0519(5) 0.0513(5) 0.0580(5) 0.0035(4) 0.0004(4) 0.0016(4)
O7 0.087(2) 0.102(2) 0.112(3) 0.056(2) -0.0028(18) 0.0187(19)
O8 0.127(3) 0.158(4) 0.074(2) 0.046(2) 0.024(2) 0.012(3)
O9 0.0692(19) 0.097(2) 0.155(3) -0.005(2) -0.033(2) -0.0168(18)
O10 0.105(3) 0.098(3) 0.213(5) -0.084(3) 0.046(3) -0.027(2)

loop_
_atom_type_symbol
_atom_type_description
_atom_type_scat_dispersion_real
_atom_type_scat_dispersion_imag
_atom_type_scat_source
C C 0.0033 0.0016 'International Tables Vol C Tables 4.2.6.8 and 6.1.1.4'
H H 0.0000 0.0000 'International Tables Vol C Tables 4.2.6.8 and 6.1.1.4'
O O 0.0106 0.0060 'International Tables Vol C Tables 4.2.6.8 and 6.1.1.4'
Na Na 0.0362 0.0249 'International Tables Vol C Tables 4.2.6.8 and 6.1.1.4'
S S 0.1246 0.1234 'International Tables Vol C Tables 4.2.6.8 and 6.1.1.4'
Cl Cl 0.1484 0.1585 'International Tables Vol C Tables 4.2.6.8 and 6.1.1.4'

loop_
_geom_angle_atom_site_label_1
_geom_angle_atom_site_label_2
_geom_angle_atom_site_label_3
_geom_angle
O4 Na1 O2 135.77(9)
O4 Na1 O3 69.08(8)
O2 Na1 O3 68.45(8)
O4 Na1 O1 153.36(8)
O2 Na1 O1 69.94(7)
O3 Na1 O1 137.56(8)
O4 Na1 O7 91.30(11)
O2 Na1 O7 95.96(11)
O3 Na1 O7 83.89(10)
O1 Na1 O7 92.46(11)
O4 Na1 O5 69.52(7)
O2 Na1 O5 153.85(9)
O3 Na1 O5 137.70(8)
O1 Na1 O5 84.20(7)
O7 Na1 O5 88.74(10)
O4 Na1 O6 90.74(9)
O2 Na1 O6 74.72(9)
O3 Na1 O6 86.14(9)
O1 Na1 O6 90.84(9)
O7 Na1 O6 168.35(11)
O5 Na1 O6 102.71(9)
C16 S1 C15 103.61(17)
C18 S2 C17 103.05(15)
C5 O1 C19 111.0(2)
C5 O1 Na1 136.61(16)
C19 O1 Na1 111.43(17)
C20 O2 C21 112.9(2)
C20 O2 Na1 106.54(18)
C21 O2 Na1 112.80(18)
C23 O3 C22 114.5(3)
C23 O3 Na1 111.58(18)
C22 O3 Na1 111.38(19)
C25 O4 C24 112.7(2)
C25 O4 Na1 108.35(18)
C24 O4 Na1 111.72(18)
C12 O5 C26 109.9(2)
C12 O5 Na1 136.21(16)
C26 O5 Na1 111.20(17)
C7 C2 C3 117.7(3)
C7 C2 C1 122.3(3)
C3 C2 C1 120.0(3)
C4 C3 C2 122.1(3)
C3 C4 C5 118.3(3)
C3 C4 C15 120.2(3)
C5 C4 C15 121.4(3)
C4 C5 C6 121.1(3)
C4 C5 O1 119.1(3)
C6 C5 O1 119.8(3)
C5 C6 C7 117.8(3)
C5 C6 C17 121.4(3)
C7 C6 C17 120.7(3)
C2 C7 C6 122.3(3)
C14 C9 C10 117.8(3)
C14 C9 C8 121.4(3)
C10 C9 C8 120.8(3)
C9 C10 C11 121.8(3)
C12 C11 C10 118.0(3)
C12 C11 C16 121.1(3)
C10 C11 C16 120.8(3)
C11 C12 C13 121.4(3)
C11 C12 O5 118.8(3)
C13 C12 O5 119.8(3)
C14 C13 C12 118.0(3)
C14 C13 C18 121.5(3)
C12 C13 C18 120.5(3)
C9 C14 C13 122.4(3)
C4 C15 S1 114.5(2)
C11 C16 S1 115.1(2)
C6 C17 S2 114.9(2)
C13 C18 S2 114.3(2)
O1 C19 C20 109.4(3)
O2 C20 C19 107.9(3)
O2 C21 C22 107.2(3)
O3 C22 C21 106.4(3)
O3 C23 C24 106.6(3)
O4 C24 C23 108.3(3)
O4 C25 C26 108.5(3)
O5 C26 C25 109.7(2)
C27 O6 Na1 141.7(3)
O10 Cl1 O8 107.6(3)
O10 Cl1 O7 110.2(3)
O8 Cl1 O7 107.3(2)
O10 Cl1 O9 108.3(2)
O8 Cl1 O9 114.0(2)
O7 Cl1 O9 109.4(2)
Cl1 O7 Na1 151.3(2)

loop_
_geom_bond_atom_site_label_1
_geom_bond_atom_site_label_2
_geom_bond_distance
Na1 O4 2.413(2)
Na1 O2 2.419(2)
Na1 O3 2.449(2)
Na1 O1 2.464(2)
Na1 O7 2.486(3)
Na1 O5 2.502(2)
Na1 O6 2.539(3)
S1 C16 1.809(4)
S1 C15 1.815(4)
S2 C18 1.810(3)
S2 C17 1.816(3)
O1 C5 1.408(3)
O1 C19 1.454(4)
O2 C20 1.421(4)
O2 C21 1.436(4)
O3 C23 1.416(4)
O3 C22 1.424(4)
O4 C25 1.416(4)
O4 C24 1.431(4)
O5 C12 1.406(3)
O5 C26 1.446(4)
C1 C2 1.503(4)
C2 C7 1.375(4)
C2 C3 1.398(4)
C3 C4 1.380(4)
C4 C5 1.392(4)
C4 C15 1.522(4)
C5 C6 1.393(4)
C6 C7 1.398(4)
C6 C17 1.506(4)
C8 C9 1.505(4)
C9 C14 1.382(4)
C9 C10 1.392(4)
C10 C11 1.393(4)
C11 C12 1.388(4)
C11 C16 1.509(4)
C12 C13 1.392(4)
C13 C14 1.385(4)
C13 C18 1.514(4)
C19 C20 1.489(5)
C21 C22 1.486(5)
C23 C24 1.492(5)
C25 C26 1.496(4)
O6 C27 1.401(5)
Cl1 O10 1.401(3)
Cl1 O8 1.406(3)
Cl1 O7 1.411(3)
Cl1 O9 1.413(3)

loop_
_geom_torsion_atom_site_label_1
_geom_torsion_atom_site_label_2
_geom_torsion_atom_site_label_3
_geom_torsion_atom_site_label_4
_geom_torsion
O4 Na1 O1 C5 0.9(4)
O2 Na1 O1 C5 167.6(3)
O3 Na1 O1 C5 179.4(2)
O7 Na1 O1 C5 -96.9(3)
O5 Na1 O1 C5 -8.5(3)
O6 Na1 O1 C5 94.2(3)
O4 Na1 O1 C19 -166.7(2)
O2 Na1 O1 C19 0.0(2)
O3 Na1 O1 C19 11.9(3)
O7 Na1 O1 C19 95.5(2)
O5 Na1 O1 C19 -176.0(2)
O6 Na1 O1 C19 -73.3(2)
O4 Na1 O2 C20 -156.6(2)
O3 Na1 O2 C20 -139.6(2)
O1 Na1 O2 C20 31.9(2)
O7 Na1 O2 C20 -58.6(2)
O5 Na1 O2 C20 40.8(3)
O6 Na1 O2 C20 128.5(2)
O4 Na1 O2 C21 -32.2(3)
O3 Na1 O2 C21 -15.1(2)
O1 Na1 O2 C21 156.3(2)
O7 Na1 O2 C21 65.9(2)
O5 Na1 O2 C21 165.2(2)
O6 Na1 O2 C21 -107.0(2)
O4 Na1 O3 C23 18.2(2)
O2 Na1 O3 C23 -149.2(2)
O1 Na1 O3 C23 -161.1(2)
O7 Na1 O3 C23 111.9(2)
O5 Na1 O3 C23 30.6(3)
O6 Na1 O3 C23 -74.1(2)
O4 Na1 O3 C22 147.5(2)
O2 Na1 O3 C22 -19.8(2)
O1 Na1 O3 C22 -31.8(3)
O7 Na1 O3 C22 -118.7(2)
O5 Na1 O3 C22 159.9(2)
O6 Na1 O3 C22 55.2(2)
O2 Na1 O4 C25 157.95(19)
O3 Na1 O4 C25 141.0(2)
O1 Na1 O4 C25 -40.1(3)
O7 Na1 O4 C25 58.0(2)
O5 Na1 O4 C25 -30.13(18)
O6 Na1 O4 C25 -133.43(19)
O2 Na1 O4 C24 33.2(3)
O3 Na1 O4 C24 16.3(2)
O1 Na1 O4 C24 -164.8(2)
O7 Na1 O4 C24 -66.7(2)
O5 Na1 O4 C24 -154.9(2)
O6 Na1 O4 C24 101.8(2)
O4 Na1 O5 C12 -160.5(3)
O2 Na1 O5 C12 6.6(4)
O3 Na1 O5 C12 -172.9(2)
O1 Na1 O5 C12 15.0(3)
O7 Na1 O5 C12 107.6(3)
O6 Na1 O5 C12 -74.5(3)
O4 Na1 O5 C26 -1.7(2)
O2 Na1 O5 C26 165.5(2)
O3 Na1 O5 C26 -14.1(3)
O1 Na1 O5 C26 173.8(2)
O7 Na1 O5 C26 -93.5(2)
O6 Na1 O5 C26 84.3(2)
C7 C2 C3 C4 4.9(4)
C1 C2 C3 C4 -175.8(3)
C2 C3 C4 C5 0.4(4)
C2 C3 C4 C15 -177.6(3)
C3 C4 C5 C6 -7.5(4)
C15 C4 C5 C6 170.5(3)
C3 C4 C5 O1 173.4(2)
C15 C4 C5 O1 -8.6(4)
C19 O1 C5 C4 -103.3(3)
Na1 O1 C5 C4 89.1(3)
C19 O1 C5 C6 77.6(3)
Na1 O1 C5 C6 -90.0(3)
C4 C5 C6 C7 9.0(4)
O1 C5 C6 C7 -171.9(2)
C4 C5 C6 C17 -168.7(3)
O1 C5 C6 C17 10.3(4)
C3 C2 C7 C6 -3.3(4)
C1 C2 C7 C6 177.4(3)
C5 C6 C7 C2 -3.5(4)
C17 C6 C7 C2 174.3(3)
C14 C9 C10 C11 -3.4(4)
C8 C9 C10 C11 178.6(3)
C9 C10 C11 C12 -2.1(4)
C9 C10 C11 C16 175.6(3)
C10 C11 C12 C13 8.0(4)
C16 C11 C12 C13 -169.7(3)
C10 C11 C12 O5 -172.7(2)
C16 C11 C12 O5 9.6(4)
C26 O5 C12 C11 93.7(3)
Na1 O5 C12 C11 -107.3(3)
C26 O5 C12 C13 -87.0(3)
Na1 O5 C12 C13 72.0(3)
C11 C12 C13 C14 -8.2(4)
O5 C12 C13 C14 172.5(2)
C11 C12 C13 C18 170.3(3)
O5 C12 C13 C18 -8.9(4)
C10 C9 C14 C13 3.1(4)
C8 C9 C14 C13 -178.8(3)
C12 C13 C14 C9 2.5(4)
C18 C13 C14 C9 -176.0(3)
C3 C4 C15 S1 48.1(4)
C5 C4 C15 S1 -129.8(3)
C16 S1 C15 C4 73.2(3)
C12 C11 C16 S1 113.7(3)
C10 C11 C16 S1 -63.9(4)
C15 S1 C16 C11 -65.6(3)
C5 C6 C17 S2 113.7(3)
C7 C6 C17 S2 -64.0(3)
C18 S2 C17 C6 -65.6(3)
C14 C13 C18 S2 48.0(4)
C12 C13 C18 S2 -130.4(3)
C17 S2 C18 C13 75.4(3)
C5 O1 C19 C20 158.2(3)
Na1 O1 C19 C20 -30.9(3)
C21 O2 C20 C19 174.4(3)
Na1 O2 C20 C19 -61.2(3)
O1 C19 C20 O2 63.1(4)
C20 O2 C21 C22 167.7(3)
Na1 O2 C21 C22 46.8(3)
C23 O3 C22 C21 178.6(3)
Na1 O3 C22 C21 50.8(3)
O2 C21 C22 O3 -64.8(4)
C22 O3 C23 C24 -176.1(3)
Na1 O3 C23 C24 -48.4(3)
C25 O4 C24 C23 -169.9(3)
Na1 O4 C24 C23 -47.6(3)
O3 C23 C24 O4 64.4(3)
C24 O4 C25 C26 -176.6(3)
Na1 O4 C25 C26 59.3(3)
C12 O5 C26 C25 -163.7(3)
Na1 O5 C26 C25 31.7(3)
O4 C25 C26 O5 -62.0(4)
O4 Na1 O6 C27 21.9(4)
O2 Na1 O6 C27 159.6(4)
O3 Na1 O6 C27 90.9(4)
O1 Na1 O6 C27 -131.5(4)
O7 Na1 O6 C27 122.0(7)
O5 Na1 O6 C27 -47.2(4)
O10 Cl1 O7 Na1 -124.2(5)
O8 Cl1 O7 Na1 118.9(5)
O9 Cl1 O7 Na1 -5.2(6)
O4 Na1 O7 Cl1 112.5(5)
O2 Na1 O7 Cl1 -23.8(5)
O3 Na1 O7 Cl1 43.7(5)
O1 Na1 O7 Cl1 -93.8(5)
O5 Na1 O7 Cl1 -178.0(5)
O6 Na1 O7 Cl1 12.5(10)
